data_7155839
loop_
_publ_author_name
'Zhang, Yu'
'Sun, Jing'
'Shen, Guo-Liang'
'Yan, Chao Guo'

_publ_section_title
;
 Selective synthesis of tetrahydroimidazo[1,2-a]pyridine and pyrrolidine
 derivatives via One-pot two-step reaction
;
_journal_name_full 'Org. Biomol. Chem.'
_journal_paper_doi 10.1039/C7OB01860F
_journal_year 2017
_chemical_absolute_configuration ad
_chemical_formula_moiety 'C28 H26 N4 O7'
_chemical_formula_sum 'C28 H26 N4 O7'
_chemical_formula_weight 530.53
_space_group_crystal_system monoclinic
_space_group_IT_number 5
_space_group_name_Hall 'C 2y'
_space_group_name_H-M_alt 'C 1 2 1'
_symmetry_space_group_name_Hall 'C 2y'
_symmetry_space_group_name_H-M 'C 1 2 1'
_atom_sites_solution_hydrogens geom
_audit_creation_method SHELXL-2014/7
_audit_update_record
;
2017-06-17 deposited with the CCDC.
2017-08-18 downloaded from the CCDC.
;
_cell_angle_alpha 90
_cell_angle_beta 121.9920(10)
_cell_angle_gamma 90
_cell_formula_units_Z 4
_cell_length_a 26.9454(14)
_cell_length_b 5.9941(3)
_cell_length_c 20.0378(10)
_cell_measurement_reflns_used 6830
_cell_measurement_temperature 296(2)
_cell_measurement_theta_max 21.23
_cell_measurement_theta_min 2.62
_cell_volume 2744.8(2)
_computing_structure_refinement 'SHELXL-2014/7 (Sheldrick, 2014)'
_diffrn_ambient_temperature 296(2)
_diffrn_measured_fraction_theta_full 0.992
_diffrn_measured_fraction_theta_max 0.993
_diffrn_measurement_device_type 'CCD area detector'
_diffrn_measurement_method 'phi and omega scans'
_diffrn_radiation_source 'fine-focus sealed tube'
_diffrn_radiation_type MoK\a
_diffrn_radiation_wavelength 0.71073
_diffrn_reflns_av_R_equivalents 0.0629
_diffrn_reflns_av_unetI/netI 0.0840
_diffrn_reflns_Laue_measured_fraction_full 0.992
_diffrn_reflns_Laue_measured_fraction_max 0.993
_diffrn_reflns_limit_h_max 34
_diffrn_reflns_limit_h_min -34
_diffrn_reflns_limit_k_max 7
_diffrn_reflns_limit_k_min -7
_diffrn_reflns_limit_l_max 26
_diffrn_reflns_limit_l_min -26
_diffrn_reflns_number 27452
_diffrn_reflns_point_group_measured_fraction_full 0.967
_diffrn_reflns_point_group_measured_fraction_max 0.955
_diffrn_reflns_theta_full 25.242
_diffrn_reflns_theta_max 27.559
_diffrn_reflns_theta_min 1.533
_exptl_absorpt_coefficient_mu 0.094
_exptl_absorpt_correction_T_max 0.981
_exptl_absorpt_correction_T_min 0.976
_exptl_absorpt_correction_type multi-scan
_exptl_absorpt_process_details sadabs
_exptl_crystal_colour yellow
_exptl_crystal_density_diffrn 1.284
_exptl_crystal_description block
_exptl_crystal_F_000 1112
_exptl_crystal_size_max 0.260
_exptl_crystal_size_mid 0.240
_exptl_crystal_size_min 0.200
_refine_diff_density_max 0.523
_refine_diff_density_min -0.420
_refine_diff_density_rms 0.061
_refine_ls_abs_structure_details
;
 Flack x determined using 1025 quotients [(I+)-(I-)]/[(I+)+(I-)]
 (Parsons, Flack and Wagner, Acta Cryst. B69 (2013) 249-259).
;
_refine_ls_abs_structure_Flack -0.8(10)
_refine_ls_extinction_method none
_refine_ls_goodness_of_fit_ref 1.084
_refine_ls_hydrogen_treatment constr
_refine_ls_matrix_type full
_refine_ls_number_parameters 354
_refine_ls_number_reflns 6056
_refine_ls_number_restraints 73
_refine_ls_restrained_S_all 1.080
_refine_ls_R_factor_all 0.2013
_refine_ls_R_factor_gt 0.1195
_refine_ls_shift/su_max 0.000
_refine_ls_shift/su_mean 0.000
_refine_ls_structure_factor_coef Fsqd
_refine_ls_weighting_details 'w=1/[\s^2^(Fo^2^)+(0.0946P)^2^+10.9827P] where P=(Fo^2^+2Fc^2^)/3'
_refine_ls_weighting_scheme calc
_refine_ls_wR_factor_gt 0.2668
_refine_ls_wR_factor_ref 0.3179
_reflns_Friedel_coverage 0.754
_reflns_Friedel_fraction_full 0.937
_reflns_Friedel_fraction_max 0.909
_reflns_number_gt 3473
_reflns_number_total 6056
_reflns_threshold_expression 'I > 2\s(I)'
_cod_data_source_file c7ob01860f2.cif
_cod_data_source_block 1l
_cod_database_code 7155839
_shelx_shelxl_version_number 2014/7
_shelx_space_group_comment
;
The symmetry employed for this shelxl refinement is uniquely defined
by the following loop, which should always be used as a source of
symmetry information in preference to the above space-group names.
They are only intended as comments.
;
_shelx_estimated_absorpt_t_min 0.976
_shelx_estimated_absorpt_t_max 0.981

loop_
_space_group_symop_operation_xyz
'x, y, z'
'-x, y, -z'
'x+1/2, y+1/2, z'
'-x+1/2, y+1/2, -z'

loop_
_atom_site_label
_atom_site_type_symbol
_atom_site_fract_x
_atom_site_fract_y
_atom_site_fract_z
_atom_site_U_iso_or_equiv
_atom_site_adp_type
_atom_site_occupancy
_atom_site_site_symmetry_order
_atom_site_calc_flag
_atom_site_refinement_flags_posn
_atom_site_refinement_flags_adp
C1 C 0.1030(5) 0.483(2) 0.7172(8) 0.087(4) Uani 1 1 d . .
H1 H 0.1249 0.5936 0.7119 0.104 Uiso 1 1 calc R U
C2 C 0.0431(5) 0.507(3) 0.6777(9) 0.109(5) Uani 1 1 d . .
H2 H 0.0246 0.6284 0.6449 0.131 Uiso 1 1 calc R U
C3 C 0.0120(5) 0.348(3) 0.6878(9) 0.100(4) Uani 1 1 d . .
C4 C 0.0380(6) 0.173(3) 0.7350(10) 0.114(5) Uani 1 1 d . .
H4 H 0.0157 0.0681 0.7419 0.137 Uiso 1 1 calc R U
C5 C 0.1000(5) 0.146(2) 0.7751(8) 0.097(4) Uani 1 1 d . .
H5 H 0.1185 0.0245 0.8078 0.117 Uiso 1 1 calc R U
C6 C 0.1313(4) 0.3044(16) 0.7639(5) 0.057(2) Uani 1 1 d . .
C7 C 0.1979(4) 0.2795(17) 0.8045(5) 0.054(2) Uani 1 1 d . .
H7 H 0.2098 0.1387 0.8338 0.064 Uiso 1 1 calc R U
C8 C 0.2300(4) 0.4687(16) 0.8610(5) 0.049(2) Uani 1 1 d . .
C9 C 0.2215(4) 0.4924(17) 0.9250(6) 0.059(2) Uani 1 1 d . .
C10 C 0.2648(3) 0.6076(15) 0.8523(4) 0.0451(19) Uani 1 1 d . .
C11 C 0.2133(4) 0.2721(16) 0.7415(5) 0.051(2) Uani 1 1 d . .
C12 C 0.1841(4) 0.0915(19) 0.6838(6) 0.063(2) Uani 1 1 d . .
C13 C 0.1387(5) -0.019(3) 0.5506(7) 0.104(4) Uani 1 1 d . .
H13A H 0.1439 0.0114 0.5071 0.125 Uiso 1 1 calc R U
H13B H 0.1546 -0.1660 0.5712 0.125 Uiso 1 1 calc R U
C14 C 0.0771(8) -0.016(5) 0.5229(12) 0.190(10) Uani 1 1 d . .
H14A H 0.0722 0.0215 0.5657 0.285 Uiso 1 1 calc R U
H14B H 0.0604 -0.1599 0.5026 0.285 Uiso 1 1 calc R U
H14C H 0.0577 0.0939 0.4820 0.285 Uiso 1 1 calc R U
C15 C 0.2494(3) 0.4209(15) 0.7387(4) 0.0447(19) Uani 1 1 d . .
C16 C 0.2634(4) 0.422(2) 0.6749(6) 0.062(2) Uani 1 1 d . .
C17 C 0.3193(8) 0.235(3) 0.6288(10) 0.128(6) Uani 1 1 d . .
H17A H 0.3183 0.3832 0.6084 0.154 Uiso 1 1 calc R U
H17B H 0.3596 0.1846 0.6581 0.154 Uiso 1 1 calc R U
C18 C 0.2861(9) 0.093(4) 0.5687(10) 0.158(8) Uani 1 1 d . .
H18A H 0.2797 -0.0412 0.5891 0.238 Uiso 1 1 calc R U
H18B H 0.3058 0.0583 0.5419 0.238 Uiso 1 1 calc R U
H18C H 0.2491 0.1621 0.5326 0.238 Uiso 1 1 calc R U
C19 C 0.3238(4) 0.902(2) 0.8667(5) 0.062(2) Uani 1 1 d . .
C20 C 0.3149(4) 0.7666(18) 0.7967(5) 0.057(2) Uani 1 1 d . .
H20 H 0.2926 0.8564 0.7488 0.068 Uiso 1 1 calc R U
C21 C 0.3731(5) 0.701(2) 0.8066(6) 0.077(3) Uani 1 1 d . .
H21A H 0.3655 0.6221 0.7598 0.093 Uiso 1 1 calc R U
H21B H 0.3948 0.8351 0.8112 0.093 Uiso 1 1 calc R U
C22 C 0.4088(6) 0.562(3) 0.8741(9) 0.111(5) Uani 1 1 d . .
H22A H 0.3880 0.4241 0.8682 0.134 Uiso 1 1 calc R U
H22B H 0.4148 0.6373 0.9206 0.134 Uiso 1 1 calc R U
C23 C 0.4680(7) 0.507(3) 0.8859(12) 0.169(3) Uani 1 1 d D U
C24 C 0.5129(6) 0.660(3) 0.9124(10) 0.169(3) Uani 1 1 d D U
H24 H 0.5038 0.8044 0.9197 0.203 Uiso 1 1 calc R U
C25 C 0.5695(6) 0.631(3) 0.9296(12) 0.169(3) Uani 1 1 d D U
H25 H 0.5966 0.7457 0.9430 0.203 Uiso 1 1 calc R U
C26 C 0.5801(8) 0.409(3) 0.9240(13) 0.170(3) Uani 1 1 d D U
H26 H 0.6190 0.3664 0.9463 0.204 Uiso 1 1 calc R U
C27 C 0.5384(6) 0.243(3) 0.8885(12) 0.171(3) Uani 1 1 d D U
H27 H 0.5463 0.1064 0.8742 0.205 Uiso 1 1 calc R U
C28 C 0.4836(7) 0.296(3) 0.8755(12) 0.170(3) Uani 1 1 d D U
H28 H 0.4559 0.1822 0.8589 0.204 Uiso 1 1 calc R U
N1 N -0.0512(7) 0.366(5) 0.6493(13) 0.208(5) Uani 1 1 d . U
N2 N 0.2134(4) 0.5012(18) 0.9755(5) 0.088(3) Uani 1 1 d . .
N3 N 0.2776(3) 0.5862(13) 0.7948(4) 0.0491(17) Uani 1 1 d . .
N4 N 0.2943(3) 0.7944(14) 0.8953(4) 0.0538(18) Uani 1 1 d . .
H4A H 0.2942 0.8384 0.9360 0.065 Uiso 1 1 calc R U
O1 O -0.0743(5) 0.520(4) 0.6022(10) 0.212(5) Uani 1 1 d . U
O2 O -0.0789(5) 0.235(4) 0.6584(9) 0.208(5) Uani 1 1 d . U
O3 O 0.3516(3) 1.0711(15) 0.8915(4) 0.083(2) Uani 1 1 d . .
O4 O 0.1740(4) -0.0856(13) 0.7015(5) 0.084(2) Uani 1 1 d . .
O5 O 0.1697(3) 0.1477(13) 0.6120(4) 0.079(2) Uani 1 1 d . .
O6 O 0.2511(3) 0.5693(14) 0.6293(4) 0.076(2) Uani 1 1 d . .
O7 O 0.2953(3) 0.2432(13) 0.6822(4) 0.078(2) Uani 1 1 d . .

loop_
_atom_site_aniso_label
_atom_site_aniso_U_11
_atom_site_aniso_U_22
_atom_site_aniso_U_33
_atom_site_aniso_U_23
_atom_site_aniso_U_13
_atom_site_aniso_U_12
C1 0.060(7) 0.078(8) 0.126(10) 0.034(7) 0.053(7) 0.012(6)
C2 0.064(8) 0.117(11) 0.129(11) 0.024(9) 0.039(8) 0.011(8)
C3 0.066(8) 0.122(12) 0.112(10) 0.021(9) 0.048(7) 0.012(8)
C4 0.089(9) 0.124(12) 0.157(13) 0.014(11) 0.084(10) -0.025(9)
C5 0.086(8) 0.107(10) 0.118(10) 0.020(8) 0.067(8) -0.016(7)
C6 0.066(6) 0.052(5) 0.070(5) -0.001(5) 0.046(5) -0.006(5)
C7 0.055(5) 0.051(5) 0.068(5) 0.012(5) 0.042(4) 0.006(4)
C8 0.057(5) 0.060(5) 0.048(4) 0.007(4) 0.039(4) 0.008(4)
C9 0.071(6) 0.061(6) 0.065(5) 0.015(5) 0.049(5) 0.008(5)
C10 0.051(5) 0.053(5) 0.038(4) 0.008(4) 0.028(4) 0.012(4)
C11 0.056(5) 0.048(5) 0.058(5) 0.011(4) 0.036(4) 0.008(4)
C12 0.063(6) 0.068(7) 0.072(6) -0.007(6) 0.044(5) -0.004(5)
C13 0.084(9) 0.113(10) 0.085(8) -0.040(8) 0.024(7) -0.012(8)
C14 0.113(14) 0.23(3) 0.171(18) -0.091(18) 0.036(12) -0.044(16)
C15 0.045(4) 0.048(5) 0.039(4) 0.006(4) 0.022(4) 0.009(4)
C16 0.071(6) 0.073(7) 0.056(5) -0.003(5) 0.043(5) -0.007(5)
C17 0.174(15) 0.126(13) 0.137(12) -0.007(11) 0.118(12) 0.029(12)
C18 0.210(19) 0.191(19) 0.116(11) -0.046(14) 0.115(13) -0.080(17)
C19 0.063(6) 0.079(7) 0.049(5) -0.006(5) 0.034(5) -0.003(5)
C20 0.057(5) 0.065(6) 0.061(5) 0.003(5) 0.040(4) -0.002(5)
C21 0.074(7) 0.092(8) 0.072(6) -0.003(6) 0.043(6) 0.001(6)
C22 0.102(9) 0.121(11) 0.146(12) 0.052(10) 0.088(9) 0.021(9)
C23 0.116(5) 0.185(8) 0.222(7) 0.053(7) 0.101(5) 0.033(5)
C24 0.116(5) 0.186(8) 0.222(7) 0.053(7) 0.101(5) 0.033(5)
C25 0.116(5) 0.186(8) 0.222(7) 0.053(7) 0.101(5) 0.033(5)
C26 0.117(5) 0.186(8) 0.222(7) 0.053(7) 0.101(5) 0.034(5)
C27 0.117(5) 0.186(8) 0.223(7) 0.053(7) 0.100(5) 0.034(5)
C28 0.117(5) 0.186(8) 0.223(7) 0.053(7) 0.101(5) 0.033(5)
N1 0.082(6) 0.304(14) 0.232(10) 0.068(9) 0.080(6) 0.004(7)
N2 0.127(8) 0.096(7) 0.087(6) -0.002(6) 0.088(6) -0.009(6)
N3 0.052(4) 0.061(4) 0.046(3) -0.001(4) 0.034(3) -0.005(4)
N4 0.065(4) 0.067(5) 0.041(3) 0.002(4) 0.036(3) 0.004(4)
O1 0.085(6) 0.304(14) 0.234(10) 0.069(9) 0.076(6) 0.005(7)
O2 0.082(6) 0.305(14) 0.233(10) 0.067(9) 0.081(6) 0.003(7)
O3 0.092(5) 0.081(5) 0.077(4) -0.029(4) 0.046(4) -0.033(5)
O4 0.115(6) 0.051(4) 0.098(5) 0.001(4) 0.064(5) -0.018(4)
O5 0.083(5) 0.085(6) 0.061(4) -0.010(4) 0.033(4) -0.012(4)
O6 0.114(5) 0.076(5) 0.065(4) 0.011(4) 0.066(4) 0.010(4)
O7 0.109(5) 0.078(5) 0.084(4) 0.011(4) 0.077(4) 0.024(4)

loop_
_atom_type_symbol
_atom_type_description
_atom_type_scat_dispersion_real
_atom_type_scat_dispersion_imag
_atom_type_scat_source
C C 0.0033 0.0016 'International Tables Vol C Tables 4.2.6.8 and 6.1.1.4'
H H 0.0000 0.0000 'International Tables Vol C Tables 4.2.6.8 and 6.1.1.4'
N N 0.0061 0.0033 'International Tables Vol C Tables 4.2.6.8 and 6.1.1.4'
O O 0.0106 0.0060 'International Tables Vol C Tables 4.2.6.8 and 6.1.1.4'

loop_
_geom_angle_atom_site_label_1
_geom_angle_atom_site_label_2
_geom_angle_atom_site_label_3
_geom_angle
C6 C1 C2 122.5(12)
C6 C1 H1 118.8
C2 C1 H1 118.8
C3 C2 C1 118.1(13)
C3 C2 H2 120.9
C1 C2 H2 120.9
C4 C3 C2 121.6(12)
C4 C3 N1 117.6(16)
C2 C3 N1 120.7(16)
C3 C4 C5 120.4(12)
C3 C4 H4 119.8
C5 C4 H4 119.8
C6 C5 C4 118.0(12)
C6 C5 H5 121.0
C4 C5 H5 121.0
C1 C6 C5 119.3(10)
C1 C6 C7 121.0(8)
C5 C6 C7 119.7(9)
C8 C7 C11 110.1(7)
C8 C7 C6 111.7(7)
C11 C7 C6 108.6(7)
C8 C7 H7 108.8
C11 C7 H7 108.8
C6 C7 H7 108.8
C10 C8 C9 121.0(8)
C10 C8 C7 122.3(7)
C9 C8 C7 116.6(8)
N2 C9 C8 176.6(11)
C8 C10 N3 124.0(8)
C8 C10 N4 129.6(7)
N3 C10 N4 106.4(7)
C15 C11 C12 123.7(8)
C15 C11 C7 122.5(8)
C12 C11 C7 113.8(7)
O4 C12 O5 124.6(10)
O4 C12 C11 122.2(9)
O5 C12 C11 113.2(9)
C14 C13 O5 110.0(12)
C14 C13 H13A 109.7
O5 C13 H13A 109.7
C14 C13 H13B 109.7
O5 C13 H13B 109.7
H13A C13 H13B 108.2
C13 C14 H14A 109.5
C13 C14 H14B 109.5
H14A C14 H14B 109.5
C13 C14 H14C 109.5
H14A C14 H14C 109.5
H14B C14 H14C 109.5
C11 C15 N3 122.6(7)
C11 C15 C16 123.3(8)
N3 C15 C16 114.1(7)
O6 C16 O7 125.7(8)
O6 C16 C15 124.3(9)
O7 C16 C15 109.8(8)
C18 C17 O7 108.5(15)
C18 C17 H17A 110.0
O7 C17 H17A 110.0
C18 C17 H17B 110.0
O7 C17 H17B 110.0
H17A C17 H17B 108.4
C17 C18 H18A 109.5
C17 C18 H18B 109.5
H18A C18 H18B 109.5
C17 C18 H18C 109.5
H18A C18 H18C 109.5
H18B C18 H18C 109.5
O3 C19 N4 126.9(9)
O3 C19 C20 126.0(9)
N4 C19 C20 107.0(9)
N3 C20 C21 117.2(9)
N3 C20 C19 100.8(7)
C21 C20 C19 111.6(8)
N3 C20 H20 108.9
C21 C20 H20 108.9
C19 C20 H20 108.9
C22 C21 C20 113.7(9)
C22 C21 H21A 108.8
C20 C21 H21A 108.8
C22 C21 H21B 108.8
C20 C21 H21B 108.8
H21A C21 H21B 107.7
C21 C22 C23 113.4(11)
C21 C22 H22A 108.9
C23 C22 H22A 108.9
C21 C22 H22B 108.9
C23 C22 H22B 108.9
H22A C22 H22B 107.7
C24 C23 C28 113.1(18)
C24 C23 C22 123.2(15)
C28 C23 C22 123.6(15)
C23 C24 C25 129.5(19)
C23 C24 H24 115.2
C25 C24 H24 115.2
C26 C25 C24 110.4(18)
C26 C25 H25 124.8
C24 C25 H25 124.8
C25 C26 C27 126.1(19)
C25 C26 H26 116.9
C27 C26 H26 116.9
C26 C27 C28 115.3(18)
C26 C27 H27 122.4
C28 C27 H27 122.4
C23 C28 C27 123.7(19)
C23 C28 H28 118.2
C27 C28 H28 118.2
O2 N1 O1 121.3(19)
O2 N1 C3 122(2)
O1 N1 C3 116.2(19)
C10 N3 C15 118.4(7)
C10 N3 C20 112.6(7)
C15 N3 C20 128.5(6)
C19 N4 C10 113.2(7)
C19 N4 H4A 123.4
C10 N4 H4A 123.4
C12 O5 C13 116.8(9)
C16 O7 C17 116.1(9)

loop_
_geom_bond_atom_site_label_1
_geom_bond_atom_site_label_2
_geom_bond_distance
C1 C6 1.359(14)
C1 C2 1.376(15)
C1 H1 0.9300
C2 C3 1.354(19)
C2 H2 0.9300
C3 C4 1.334(19)
C3 N1 1.45(2)
C4 C5 1.428(18)
C4 H4 0.9300
C5 C6 1.365(14)
C5 H5 0.9300
C6 C7 1.534(12)
C7 C8 1.509(13)
C7 C11 1.526(11)
C7 H7 0.9800
C8 C10 1.334(11)
C8 C9 1.424(11)
C9 N2 1.143(11)
C10 N3 1.372(9)
C10 N4 1.379(11)
C11 C15 1.342(11)
C11 C12 1.471(14)
C12 O4 1.195(12)
C12 O5 1.321(11)
C13 C14 1.44(2)
C13 O5 1.458(13)
C13 H13A 0.9700
C13 H13B 0.9700
C14 H14A 0.9600
C14 H14B 0.9600
C14 H14C 0.9600
C15 N3 1.385(10)
C15 C16 1.512(11)
C16 O6 1.184(11)
C16 O7 1.334(12)
C17 C18 1.35(2)
C17 O7 1.515(14)
C17 H17A 0.9700
C17 H17B 0.9700
C18 H18A 0.9600
C18 H18B 0.9600
C18 H18C 0.9600
C19 O3 1.200(12)
C19 N4 1.362(12)
C19 C20 1.527(13)
C20 N3 1.464(11)
C20 C21 1.525(13)
C20 H20 0.9800
C21 C22 1.437(16)
C21 H21A 0.9700
C21 H21B 0.9700
C22 C23 1.52(2)
C22 H22A 0.9700
C22 H22B 0.9700
C23 C24 1.384(7)
C23 C28 1.384(7)
C24 C25 1.385(7)
C24 H24 0.9300
C25 C26 1.381(7)
C25 H25 0.9300
C26 C27 1.382(7)
C26 H26 0.9300
C27 C28 1.392(7)
C27 H27 0.9300
C28 H28 0.9300
N1 O2 1.16(2)
N1 O1 1.23(2)
N4 H4A 0.8600

loop_
_geom_hbond_atom_site_label_D
_geom_hbond_atom_site_label_H
_geom_hbond_atom_site_label_A
_geom_hbond_distance_DH
_geom_hbond_distance_HA
_geom_hbond_distance_DA
_geom_hbond_angle_DHA
_geom_hbond_site_symmetry_A
N4 H4A N2 0.86 2.13 2.976(11) 169.5 4_557

loop_
_geom_torsion_atom_site_label_1
_geom_torsion_atom_site_label_2
_geom_torsion_atom_site_label_3
_geom_torsion_atom_site_label_4
_geom_torsion
C6 C1 C2 C3 2(2)
C1 C2 C3 C4 0(2)
C1 C2 C3 N1 178.4(16)
C2 C3 C4 C5 -2(3)
N1 C3 C4 C5 -179.5(16)
C3 C4 C5 C6 0(2)
C2 C1 C6 C5 -2.9(19)
C2 C1 C6 C7 177.6(12)
C4 C5 C6 C1 1.8(18)
C4 C5 C6 C7 -178.8(11)
C1 C6 C7 C8 61.8(12)
C5 C6 C7 C8 -117.6(10)
C1 C6 C7 C11 -59.8(12)
C5 C6 C7 C11 120.8(10)
C11 C7 C8 C10 1.9(11)
C6 C7 C8 C10 -118.8(9)
C11 C7 C8 C9 -177.9(7)
C6 C7 C8 C9 61.4(10)
C9 C8 C10 N3 176.1(8)
C7 C8 C10 N3 -3.8(12)
C9 C8 C10 N4 -4.4(13)
C7 C8 C10 N4 175.8(8)
C8 C7 C11 C15 -1.6(11)
C6 C7 C11 C15 120.9(9)
C8 C7 C11 C12 179.8(7)
C6 C7 C11 C12 -57.7(10)
C15 C11 C12 O4 147.1(9)
C7 C11 C12 O4 -34.4(13)
C15 C11 C12 O5 -34.1(12)
C7 C11 C12 O5 144.5(8)
C12 C11 C15 N3 -178.4(8)
C7 C11 C15 N3 3.1(12)
C12 C11 C15 C16 1.0(13)
C7 C11 C15 C16 -177.4(8)
C11 C15 C16 O6 116.3(12)
N3 C15 C16 O6 -64.2(12)
C11 C15 C16 O7 -68.8(11)
N3 C15 C16 O7 110.7(9)
O3 C19 C20 N3 -179.4(10)
N4 C19 C20 N3 0.8(9)
O3 C19 C20 C21 55.5(14)
N4 C19 C20 C21 -124.4(9)
N3 C20 C21 C22 -54.0(14)
C19 C20 C21 C22 61.5(14)
C20 C21 C22 C23 -177.1(13)
C21 C22 C23 C24 73(2)
C21 C22 C23 C28 -111(2)
C28 C23 C24 C25 0(2)
C22 C23 C24 C25 176.4(18)
C23 C24 C25 C26 -6(2)
C24 C25 C26 C27 15(3)
C25 C26 C27 C28 -17(3)
C24 C23 C28 C27 -1(3)
C22 C23 C28 C27 -178.2(18)
C26 C27 C28 C23 9(3)
C4 C3 N1 O2 0(3)
C2 C3 N1 O2 -178(2)
C4 C3 N1 O1 -175(2)
C2 C3 N1 O1 7(3)
C8 C10 N3 C15 4.9(11)
N4 C10 N3 C15 -174.7(7)
C8 C10 N3 C20 177.6(8)
N4 C10 N3 C20 -2.1(9)
C11 C15 N3 C10 -4.6(11)
C16 C15 N3 C10 175.9(7)
C11 C15 N3 C20 -175.9(8)
C16 C15 N3 C20 4.6(12)
C21 C20 N3 C10 122.1(8)
C19 C20 N3 C10 0.8(9)
C21 C20 N3 C15 -66.2(11)
C19 C20 N3 C15 172.5(8)
O3 C19 N4 C10 178.0(10)
C20 C19 N4 C10 -2.2(10)
C8 C10 N4 C19 -177.0(9)
N3 C10 N4 C19 2.7(9)
O4 C12 O5 C13 0.9(15)
C11 C12 O5 C13 -178.0(9)
C14 C13 O5 C12 81.8(17)
O6 C16 O7 C17 2.4(17)
C15 C16 O7 C17 -172.5(10)
C18 C17 O7 C16 -102.5(16)
